data_7160945
loop_
_publ_author_name
'Chen, Shouxiong'
'Yang, Peiqi'
'Hong, Biqiong'
'Yang, Fafu'
'Weng, Zhiqiang'

_publ_section_title
;
 Synthesis of &#x3b1;-trifluoromethyl-&#x3b2;-lactams <i>via</i> a
 copper-catalyzed Kinugasa reaction of nitrones with
 3,3,3-trifluoropropyne and their defluorination.
;
_journal_issue 9
_journal_name_full 'Organic &amp; biomolecular chemistry'
_journal_page_first 1908
_journal_page_last 1914
_journal_paper_doi 10.1039/d5ob01913c
_journal_volume 24
_journal_year 2026
_chemical_formula_moiety 'C28 H24 F N5 O'
_chemical_formula_sum 'C28 H24 F N5 O'
_chemical_formula_weight 465.52
_space_group_crystal_system monoclinic
_space_group_IT_number 14
_space_group_name_Hall '-P 2ybc'
_space_group_name_H-M_alt 'P 1 21/c 1'
_atom_sites_solution_hydrogens geom
_atom_sites_solution_primary dual
_audit_creation_date 2025-10-30
_audit_creation_method
;
Olex2 1.5
(compiled 2023.08.24 svn.re1ec1418 for OlexSys, GUI svn.r6817)
;
_audit_update_record
;
2025-10-30 deposited with the CCDC.	2026-02-10 downloaded from the CCDC.
;
_cell_angle_alpha 90
_cell_angle_beta 106.810(8)
_cell_angle_gamma 90
_cell_formula_units_Z 4
_cell_length_a 11.2997(10)
_cell_length_b 11.4114(9)
_cell_length_c 19.4488(14)
_cell_measurement_reflns_used 6710
_cell_measurement_temperature 293(2)
_cell_measurement_theta_max 26.3150
_cell_measurement_theta_min 2.8490
_cell_volume 2400.7(3)
_computing_cell_refinement 'CrysAlisPro 1.171.39.28b (Rigaku OD, 2015)'
_computing_data_collection 'CrysAlisPro 1.171.39.28b (Rigaku OD, 2015)'
_computing_data_reduction 'CrysAlisPro 1.171.39.28b (Rigaku OD, 2015)'
_computing_molecular_graphics 'Olex2 1.5 (Dolomanov et al., 2009)'
_computing_publication_material 'Olex2 1.5 (Dolomanov et al., 2009)'
_computing_structure_refinement 'SHELXL 2018/3 (Sheldrick, 2015)'
_computing_structure_solution 'SHELXT 2018/2 (Sheldrick, 2018)'
_diffrn_ambient_temperature 293(2)
_diffrn_detector 'CCD plate'
_diffrn_measured_fraction_theta_full 0.941
_diffrn_measured_fraction_theta_max 0.941
_diffrn_measurement_details
;
List of Runs (angles in degrees, time in seconds):

  # Type    Start    End  Width  t~exp~   \w     \q     \k     \f   Frames
#--------------------------------------------------------------------------
  1  \w    -76.00 -49.00   0.50   67.90    --   -8.70  10.00 138.00   54
  2  \w    -67.00 -41.00   0.50   67.90    --    5.00  55.00-120.00   52
  3  \w     13.00  39.00   0.50   67.90    --    5.00  55.00-120.00   52
  4  \w    -98.00  22.00   0.50   67.90    --   -8.70  55.00-150.00  240
  5  \w     36.00  79.00   0.50   67.90    --   -8.70  55.00-150.00   86
  6  \w    -32.00  -7.00   0.50   67.90    --   -8.70  10.00 138.00   50
;
_diffrn_measurement_device 'four-circle diffractometer'
_diffrn_measurement_device_type 'XtaLAB AFC11 (RCD3): quarter-chi single'
_diffrn_measurement_method '\w scans'
_diffrn_orient_matrix_type 'CrysAlisPro convention (1999,Acta A55,543-557)'
_diffrn_orient_matrix_UB_11 0.0030673000
_diffrn_orient_matrix_UB_12 -0.0077182000
_diffrn_orient_matrix_UB_13 -0.0356212000
_diffrn_orient_matrix_UB_21 -0.0650671000
_diffrn_orient_matrix_UB_22 -0.0076663000
_diffrn_orient_matrix_UB_23 -0.0120896000
_diffrn_orient_matrix_UB_31 -0.0076630000
_diffrn_orient_matrix_UB_32 0.0611900000
_diffrn_orient_matrix_UB_33 -0.0060158000
_diffrn_radiation_monochromator graphite
_diffrn_radiation_probe x-ray
_diffrn_radiation_type 'Mo K\a'
_diffrn_radiation_wavelength 0.71073
_diffrn_reflns_av_R_equivalents 0.0555
_diffrn_reflns_av_unetI/netI 0.0551
_diffrn_reflns_Laue_measured_fraction_full 0.941
_diffrn_reflns_Laue_measured_fraction_max 0.941
_diffrn_reflns_limit_h_max 13
_diffrn_reflns_limit_h_min -13
_diffrn_reflns_limit_k_max 13
_diffrn_reflns_limit_k_min -13
_diffrn_reflns_limit_l_max 23
_diffrn_reflns_limit_l_min -22
_diffrn_reflns_number 14033
_diffrn_reflns_point_group_measured_fraction_full 0.941
_diffrn_reflns_point_group_measured_fraction_max 0.941
_diffrn_reflns_theta_full 24.997
_diffrn_reflns_theta_max 24.997
_diffrn_reflns_theta_min 2.594
_diffrn_source 'fine-focus sealed X-ray tube'
_diffrn_source_type 'Enhance (Mo) X-ray Source'
_exptl_absorpt_coefficient_mu 0.086
_exptl_absorpt_correction_T_max 0.997
_exptl_absorpt_correction_T_min 0.994
_exptl_absorpt_correction_type multi-scan
_exptl_absorpt_process_details
;
CrysAlisPro 1.171.39.28b (Rigaku Oxford Diffraction, 2015)
Empirical absorption correction using spherical harmonics,
 implemented in SCALE3 ABSPACK scaling algorithm.
;
_exptl_crystal_colour 'clear light colourless'
_exptl_crystal_colour_lustre clear
_exptl_crystal_colour_modifier light
_exptl_crystal_colour_primary colourless
_exptl_crystal_density_diffrn 1.288
_exptl_crystal_description plate
_exptl_crystal_F_000 976
_exptl_crystal_size_max 0.08
_exptl_crystal_size_mid 0.06
_exptl_crystal_size_min 0.03
_refine_diff_density_max 0.674
_refine_diff_density_min -0.406
_refine_diff_density_rms 0.094
_refine_ls_extinction_method none
_refine_ls_goodness_of_fit_ref 1.069
_refine_ls_hydrogen_treatment constr
_refine_ls_matrix_type full
_refine_ls_number_parameters 319
_refine_ls_number_reflns 3980
_refine_ls_number_restraints 0
_refine_ls_restrained_S_all 1.069
_refine_ls_R_factor_all 0.1198
_refine_ls_R_factor_gt 0.1017
_refine_ls_shift/su_max 0.000
_refine_ls_shift/su_mean 0.000
_refine_ls_structure_factor_coef Fsqd
_refine_ls_weighting_details 'w=1/[\s^2^(Fo^2^)+(0.1888P)^2^+2.9601P] where P=(Fo^2^+2Fc^2^)/3'
_refine_ls_weighting_scheme calc
_refine_ls_wR_factor_gt 0.3018
_refine_ls_wR_factor_ref 0.3163
_reflns_Friedel_coverage 0.000
_reflns_number_gt 2958
_reflns_number_total 3980
_reflns_threshold_expression 'I > 2\s(I)'
_cod_data_source_file d5ob01913c2.cif
_cod_data_source_block kt1-ysh-3-20251021
_cod_depositor_comments 'Adding full bibliography for 7160944--7160947.cif.'
_cod_database_code 7160945
_shelx_shelxl_version_number 2018/3
_shelx_space_group_comment
;
The symmetry employed for this shelxl refinement is uniquely defined
by the following loop, which should always be used as a source of
symmetry information in preference to the above space-group names.
They are only intended as comments.
;
_shelx_estimated_absorpt_t_max 0.997
_shelx_estimated_absorpt_t_min 0.993
_reflns_odcompleteness_completeness 97.72
_reflns_odcompleteness_iscentric 1
_reflns_odcompleteness_theta 26.32
_olex2_refinement_description
;
1. Fixed Uiso
 At 1.2 times of:
  All C(H) groups
 At 1.5 times of:
  All C(H,H,H) groups
2.a Ternary CH refined with riding coordinates:
 C18(H18)
2.b Aromatic/amide H refined with riding coordinates:
 C24(H24), C9(H9), C2(H2), C7(H7), C14(H14), C11(H11), C23(H23), C13(H13),
 C12(H12), C20(H20), C21(H21), C5(H5), C4(H4), C6(H6)
2.c Idealised Me refined as rotating group:
 C28(H28A,H28B,H28C), C27(H27A,H27B,H27C), C26(H26A,H26B,H26C)
;
_olex2_submission_special_instructions 'No special instructions were received'
_oxdiff_exptl_absorpt_empirical_details
;
Empirical correction (ABSPACK) includes:
- Absorption correction using spherical harmonics
- Frame scaling
;
_oxdiff_exptl_absorpt_empirical_full_max 1.471
_oxdiff_exptl_absorpt_empirical_full_min 0.697

loop_
_space_group_symop_operation_xyz
'x, y, z'
'-x, y+1/2, -z+1/2'
'-x, -y, -z'
'x, -y-1/2, z-1/2'

loop_
_atom_site_label
_atom_site_type_symbol
_atom_site_fract_x
_atom_site_fract_y
_atom_site_fract_z
_atom_site_U_iso_or_equiv
_atom_site_adp_type
_atom_site_occupancy
_atom_site_site_symmetry_order
_atom_site_calc_flag
_atom_site_refinement_flags_posn
_atom_site_refinement_flags_adp
_atom_site_refinement_flags_occupancy
_atom_site_disorder_assembly
_atom_site_disorder_group
O1 O 0.2999(3) 0.3424(3) 0.21126(17) 0.0613(10) Uani 1 1 d . . . . .
N1 N 0.6529(3) 0.2062(3) 0.38316(18) 0.0415(9) Uani 1 1 d . . . . .
N3 N 0.5989(3) 0.3114(3) 0.27340(19) 0.0425(9) Uani 1 1 d . . . . .
F1 F 0.3697(4) 0.4056(4) 0.63449(18) 0.0957(13) Uani 1 1 d . . . . .
N5 N 0.2535(3) 0.2471(3) 0.30789(19) 0.0465(9) Uani 1 1 d . . . . .
N4 N 0.5995(4) 0.4355(3) 0.1848(2) 0.0520(10) Uani 1 1 d . . . . .
C10 C 0.6588(4) 0.2540(4) 0.2300(2) 0.0398(10) Uani 1 1 d . . . . .
N2 N 0.7456(4) 0.0679(4) 0.4614(2) 0.0632(12) Uani 1 1 d . . . . .
C19 C 0.3649(4) 0.2619(4) 0.4406(2) 0.0402(10) Uani 1 1 d . . . . .
C15 C 0.6580(4) 0.3317(4) 0.1753(2) 0.0453(10) Uani 1 1 d . . . . .
C24 C 0.3634(5) 0.1926(4) 0.4981(2) 0.0499(11) Uani 1 1 d . . . . .
H24 H 0.361571 0.111520 0.492899 0.060 Uiso 1 1 calc R U . . .
C22 C 0.3676(5) 0.3579(5) 0.5697(3) 0.0592(13) Uani 1 1 d . . . . .
C9 C 0.5652(4) 0.4183(4) 0.2421(2) 0.0480(11) Uani 1 1 d . . . . .
H9 H 0.521768 0.473634 0.260239 0.058 Uiso 1 1 calc R U . . .
C8 C 0.7720(4) 0.2481(4) 0.4153(2) 0.0451(11) Uani 1 1 d . . . . .
C17 C 0.3252(4) 0.2941(4) 0.2694(2) 0.0464(11) Uani 1 1 d . . . . .
C16 C 0.4406(4) 0.2617(4) 0.3263(2) 0.0428(10) Uani 1 1 d . . . . .
C18 C 0.3595(4) 0.2091(4) 0.3699(2) 0.0422(10) Uani 1 1 d . . . . .
H18 H 0.366588 0.123527 0.372889 0.051 Uiso 1 1 calc R U . . .
C1 C 0.5580(4) 0.2604(4) 0.3287(2) 0.0408(10) Uani 1 1 d . . . . .
C2 C 0.6452(5) 0.0975(4) 0.4133(2) 0.0528(12) Uani 1 1 d . . . . .
H2 H 0.574840 0.050670 0.400137 0.063 Uiso 1 1 calc R U . . .
C7 C 0.8325(5) 0.3487(5) 0.4082(3) 0.0597(13) Uani 1 1 d . . . . .
H7 H 0.794563 0.406337 0.375385 0.072 Uiso 1 1 calc R U . . .
C3 C 0.8273(4) 0.1598(5) 0.4647(2) 0.0545(12) Uani 1 1 d . . . . .
C14 C 0.7090(5) 0.3000(5) 0.1212(3) 0.0601(13) Uani 1 1 d . . . . .
H14 H 0.710748 0.352046 0.084651 0.072 Uiso 1 1 calc R U . . .
C11 C 0.7075(4) 0.1411(4) 0.2330(3) 0.0507(11) Uani 1 1 d . . . . .
H11 H 0.706020 0.089020 0.269496 0.061 Uiso 1 1 calc R U . . .
C23 C 0.3645(5) 0.2411(5) 0.5641(3) 0.0603(13) Uani 1 1 d . . . . .
H23 H 0.363053 0.193828 0.602799 0.072 Uiso 1 1 calc R U . . .
C25 C 0.1231(4) 0.2067(5) 0.2834(3) 0.0546(12) Uani 1 1 d . . . . .
C13 C 0.7571(5) 0.1880(5) 0.1235(3) 0.0664(15) Uani 1 1 d . . . . .
H13 H 0.789747 0.163797 0.087028 0.080 Uiso 1 1 calc R U . . .
C12 C 0.7580(5) 0.1109(5) 0.1787(3) 0.0617(14) Uani 1 1 d . . . . .
H12 H 0.793367 0.037191 0.179263 0.074 Uiso 1 1 calc R U . . .
C20 C 0.3683(5) 0.3822(4) 0.4497(3) 0.0603(13) Uani 1 1 d . . . . .
H20 H 0.369883 0.430797 0.411620 0.072 Uiso 1 1 calc R U . . .
C21 C 0.3694(6) 0.4308(5) 0.5150(3) 0.0708(16) Uani 1 1 d . . . . .
H21 H 0.371383 0.511626 0.521280 0.085 Uiso 1 1 calc R U . . .
C5 C 1.0077(5) 0.2768(7) 0.5002(4) 0.0818(19) Uani 1 1 d . . . . .
H5 H 1.088109 0.289018 0.529031 0.098 Uiso 1 1 calc R U . . .
C4 C 0.9483(5) 0.1740(6) 0.5080(3) 0.0761(17) Uani 1 1 d . . . . .
H4 H 0.987460 0.116697 0.540675 0.091 Uiso 1 1 calc R U . . .
C28 C 0.0943(6) 0.1371(7) 0.3431(4) 0.0841(19) Uani 1 1 d . . . . .
H28A H 0.148165 0.070398 0.354702 0.126 Uiso 1 1 calc R U . . .
H28B H 0.009928 0.111089 0.327460 0.126 Uiso 1 1 calc R U . . .
H28C H 0.106519 0.185807 0.384790 0.126 Uiso 1 1 calc R U . . .
C27 C 0.0421(5) 0.3125(5) 0.2637(5) 0.088(2) Uani 1 1 d . . . . .
H27A H 0.048279 0.358334 0.305968 0.132 Uiso 1 1 calc R U . . .
H27B H -0.042043 0.288204 0.243037 0.132 Uiso 1 1 calc R U . . .
H27C H 0.068152 0.358711 0.229464 0.132 Uiso 1 1 calc R U . . .
C6 C 0.9524(6) 0.3614(6) 0.4516(4) 0.0786(18) Uani 1 1 d . . . . .
H6 H 0.996471 0.428715 0.447733 0.094 Uiso 1 1 calc R U . . .
C26 C 0.1091(6) 0.1265(6) 0.2182(3) 0.0777(18) Uani 1 1 d . . . . .
H26A H 0.125833 0.170248 0.179948 0.117 Uiso 1 1 calc R U . . .
H26B H 0.026204 0.096446 0.202600 0.117 Uiso 1 1 calc R U . . .
H26C H 0.166313 0.062462 0.231367 0.117 Uiso 1 1 calc R U . . .

loop_
_atom_site_aniso_label
_atom_site_aniso_U_11
_atom_site_aniso_U_22
_atom_site_aniso_U_33
_atom_site_aniso_U_23
_atom_site_aniso_U_13
_atom_site_aniso_U_12
O1 0.069(2) 0.079(2) 0.0333(17) 0.0067(16) 0.0119(15) 0.0039(18)
N1 0.0426(19) 0.048(2) 0.0328(18) 0.0089(15) 0.0093(15) -0.0032(15)
N3 0.051(2) 0.0414(19) 0.0368(18) 0.0025(15) 0.0148(16) -0.0012(15)
F1 0.121(3) 0.119(3) 0.0509(19) -0.0329(19) 0.030(2) -0.002(2)
N5 0.046(2) 0.061(2) 0.0307(17) -0.0052(16) 0.0079(15) -0.0062(17)
N4 0.065(2) 0.046(2) 0.045(2) 0.0075(17) 0.0158(19) -0.0041(18)
C10 0.038(2) 0.047(2) 0.035(2) -0.0080(18) 0.0117(17) -0.0086(17)
N2 0.069(3) 0.068(3) 0.049(2) 0.013(2) 0.011(2) 0.000(2)
C19 0.039(2) 0.047(2) 0.033(2) 0.0015(18) 0.0071(17) 0.0026(17)
C15 0.046(2) 0.051(3) 0.037(2) 0.0075(19) 0.0096(19) -0.0047(19)
C24 0.065(3) 0.046(2) 0.042(2) 0.0061(19) 0.020(2) 0.006(2)
C22 0.064(3) 0.079(4) 0.036(2) -0.014(2) 0.017(2) 0.004(3)
C9 0.060(3) 0.038(2) 0.046(3) -0.0028(19) 0.016(2) 0.000(2)
C8 0.044(2) 0.056(3) 0.037(2) -0.0089(19) 0.0133(19) -0.004(2)
C17 0.054(3) 0.053(3) 0.033(2) -0.0050(19) 0.0140(19) -0.003(2)
C16 0.053(3) 0.046(2) 0.028(2) 0.0006(17) 0.0091(18) -0.0013(19)
C18 0.041(2) 0.045(2) 0.039(2) -0.0021(18) 0.0095(18) -0.0022(18)
C1 0.048(2) 0.040(2) 0.032(2) -0.0024(17) 0.0080(18) -0.0040(18)
C2 0.058(3) 0.056(3) 0.042(3) 0.008(2) 0.010(2) -0.003(2)
C7 0.055(3) 0.061(3) 0.064(3) -0.008(3) 0.019(2) -0.009(2)
C3 0.053(3) 0.072(3) 0.038(2) -0.001(2) 0.012(2) 0.000(2)
C14 0.063(3) 0.080(4) 0.042(3) 0.005(2) 0.023(2) -0.009(3)
C11 0.047(2) 0.046(2) 0.058(3) 0.001(2) 0.013(2) -0.0033(19)
C23 0.068(3) 0.081(4) 0.033(2) 0.008(2) 0.017(2) 0.009(3)
C25 0.042(2) 0.067(3) 0.052(3) -0.012(2) 0.009(2) -0.002(2)
C13 0.069(3) 0.084(4) 0.053(3) -0.014(3) 0.028(3) -0.001(3)
C12 0.058(3) 0.056(3) 0.073(4) -0.016(3) 0.022(3) 0.000(2)
C20 0.096(4) 0.045(3) 0.043(3) 0.003(2) 0.025(3) -0.006(2)
C21 0.101(4) 0.054(3) 0.060(3) -0.016(3) 0.027(3) -0.009(3)
C5 0.047(3) 0.124(6) 0.066(4) -0.028(4) 0.003(3) -0.012(4)
C4 0.056(3) 0.111(5) 0.053(3) -0.012(3) 0.004(3) 0.012(3)
C28 0.066(4) 0.115(5) 0.075(4) -0.005(4) 0.027(3) -0.027(3)
C27 0.052(3) 0.077(4) 0.129(6) -0.019(4) 0.017(3) 0.005(3)
C6 0.059(3) 0.097(4) 0.080(4) -0.029(4) 0.021(3) -0.025(3)
C26 0.064(3) 0.090(4) 0.076(4) -0.041(3) 0.015(3) -0.010(3)

loop_
_atom_type_symbol
_atom_type_description
_atom_type_scat_dispersion_real
_atom_type_scat_dispersion_imag
_atom_type_scat_source
C C 0.0033 0.0016 'International Tables Vol C Tables 4.2.6.8 and 6.1.1.4'
H H 0.0000 0.0000 'International Tables Vol C Tables 4.2.6.8 and 6.1.1.4'
F F 0.0171 0.0103 'International Tables Vol C Tables 4.2.6.8 and 6.1.1.4'
N N 0.0061 0.0033 'International Tables Vol C Tables 4.2.6.8 and 6.1.1.4'
O O 0.0106 0.0060 'International Tables Vol C Tables 4.2.6.8 and 6.1.1.4'

loop_
_geom_angle_atom_site_label_1
_geom_angle_atom_site_label_2
_geom_angle_atom_site_label_3
_geom_angle
_geom_angle_site_symmetry_1
_geom_angle_site_symmetry_3
_geom_angle_publ_flag
C8 N1 C1 127.7(4) . . ?
C2 N1 C8 106.8(4) . . ?
C2 N1 C1 125.5(4) . . ?
C10 N3 C1 126.4(3) . . ?
C9 N3 C10 105.7(3) . . ?
C9 N3 C1 126.6(4) . . ?
C17 N5 C18 95.3(3) . . ?
C17 N5 C25 129.7(4) . . ?
C25 N5 C18 131.1(4) . . ?
C9 N4 C15 104.9(4) . . ?
N3 C10 C11 131.7(4) . . ?
C15 C10 N3 105.7(4) . . ?
C15 C10 C11 122.6(4) . . ?
C2 N2 C3 105.7(4) . . ?
C24 C19 C18 120.8(4) . . ?
C24 C19 C20 118.2(4) . . ?
C20 C19 C18 120.9(4) . . ?
C10 C15 N4 109.9(4) . . ?
C10 C15 C14 120.4(4) . . ?
C14 C15 N4 129.8(4) . . ?
C19 C24 H24 119.3 . . ?
C19 C24 C23 121.4(5) . . ?
C23 C24 H24 119.3 . . ?
C23 C22 F1 117.8(5) . . ?
C23 C22 C21 123.6(5) . . ?
C21 C22 F1 118.6(5) . . ?
N3 C9 H9 123.1 . . ?
N4 C9 N3 113.9(4) . . ?
N4 C9 H9 123.1 . . ?
N1 C8 C3 104.0(4) . . ?
C7 C8 N1 133.6(4) . . ?
C7 C8 C3 122.4(4) . . ?
O1 C17 N5 132.2(4) . . ?
O1 C17 C16 136.2(4) . . ?
N5 C17 C16 91.5(3) . . ?
C17 C16 C18 88.5(3) . . ?
C1 C16 C17 133.4(4) . . ?
C1 C16 C18 137.0(4) . . ?
N5 C18 C16 84.7(3) . . ?
N5 C18 H18 111.7 . . ?
C19 C18 N5 116.0(4) . . ?
C19 C18 C16 118.7(4) . . ?
C19 C18 H18 111.7 . . ?
C16 C18 H18 111.7 . . ?
N3 C1 N1 113.9(4) . . ?
C16 C1 N1 124.9(4) . . ?
C16 C1 N3 121.1(4) . . ?
N1 C2 H2 123.5 . . ?
N2 C2 N1 113.0(4) . . ?
N2 C2 H2 123.5 . . ?
C8 C7 H7 121.4 . . ?
C8 C7 C6 117.3(6) . . ?
C6 C7 H7 121.4 . . ?
N2 C3 C8 110.6(4) . . ?
N2 C3 C4 129.8(5) . . ?
C4 C3 C8 119.6(5) . . ?
C15 C14 H14 121.3 . . ?
C15 C14 C13 117.5(5) . . ?
C13 C14 H14 121.3 . . ?
C10 C11 H11 121.8 . . ?
C12 C11 C10 116.3(5) . . ?
C12 C11 H11 121.8 . . ?
C24 C23 H23 121.2 . . ?
C22 C23 C24 117.7(5) . . ?
C22 C23 H23 121.2 . . ?
N5 C25 C28 109.2(4) . . ?
N5 C25 C27 108.0(4) . . ?
N5 C25 C26 107.9(4) . . ?
C28 C25 C26 109.0(5) . . ?
C27 C25 C28 111.5(5) . . ?
C27 C25 C26 111.1(5) . . ?
C14 C13 H13 119.2 . . ?
C14 C13 C12 121.7(5) . . ?
C12 C13 H13 119.2 . . ?
C11 C12 C13 121.5(5) . . ?
C11 C12 H12 119.2 . . ?
C13 C12 H12 119.2 . . ?
C19 C20 H20 119.7 . . ?
C21 C20 C19 120.6(5) . . ?
C21 C20 H20 119.7 . . ?
C22 C21 C20 118.5(5) . . ?
C22 C21 H21 120.8 . . ?
C20 C21 H21 120.8 . . ?
C4 C5 H5 118.8 . . ?
C6 C5 H5 118.8 . . ?
C6 C5 C4 122.4(5) . . ?
C3 C4 H4 121.4 . . ?
C5 C4 C3 117.1(6) . . ?
C5 C4 H4 121.4 . . ?
C25 C28 H28A 109.5 . . ?
C25 C28 H28B 109.5 . . ?
C25 C28 H28C 109.5 . . ?
H28A C28 H28B 109.5 . . ?
H28A C28 H28C 109.5 . . ?
H28B C28 H28C 109.5 . . ?
C25 C27 H27A 109.5 . . ?
C25 C27 H27B 109.5 . . ?
C25 C27 H27C 109.5 . . ?
H27A C27 H27B 109.5 . . ?
H27A C27 H27C 109.5 . . ?
H27B C27 H27C 109.5 . . ?
C7 C6 H6 119.4 . . ?
C5 C6 C7 121.3(6) . . ?
C5 C6 H6 119.4 . . ?
C25 C26 H26A 109.5 . . ?
C25 C26 H26B 109.5 . . ?
C25 C26 H26C 109.5 . . ?
H26A C26 H26B 109.5 . . ?
H26A C26 H26C 109.5 . . ?
H26B C26 H26C 109.5 . . ?

loop_
_geom_bond_atom_site_label_1
_geom_bond_atom_site_label_2
_geom_bond_distance
_geom_bond_site_symmetry_2
_geom_bond_publ_flag
O1 C17 1.216(5) . ?
N1 C8 1.394(5) . ?
N1 C1 1.413(5) . ?
N1 C2 1.386(6) . ?
N3 C10 1.390(5) . ?
N3 C9 1.368(6) . ?
N3 C1 1.413(5) . ?
F1 C22 1.366(5) . ?
N5 C17 1.362(6) . ?
N5 C18 1.497(6) . ?
N5 C25 1.485(6) . ?
N4 C15 1.395(6) . ?
N4 C9 1.296(6) . ?
C10 C15 1.383(6) . ?
C10 C11 1.396(6) . ?
N2 C2 1.290(6) . ?
N2 C3 1.386(7) . ?
C19 C24 1.375(6) . ?
C19 C18 1.486(6) . ?
C19 C20 1.383(6) . ?
C15 C14 1.385(7) . ?
C24 H24 0.9300 . ?
C24 C23 1.394(7) . ?
C22 C23 1.338(8) . ?
C22 C21 1.355(8) . ?
C9 H9 0.9300 . ?
C8 C7 1.363(7) . ?
C8 C3 1.408(7) . ?
C17 C16 1.491(6) . ?
C16 C18 1.540(6) . ?
C16 C1 1.314(6) . ?
C18 H18 0.9800 . ?
C2 H2 0.9300 . ?
C7 H7 0.9300 . ?
C7 C6 1.382(8) . ?
C3 C4 1.392(8) . ?
C14 H14 0.9300 . ?
C14 C13 1.386(8) . ?
C11 H11 0.9300 . ?
C11 C12 1.380(7) . ?
C23 H23 0.9300 . ?
C25 C28 1.518(8) . ?
C25 C27 1.496(8) . ?
C25 C26 1.534(7) . ?
C13 H13 0.9300 . ?
C13 C12 1.387(8) . ?
C12 H12 0.9300 . ?
C20 H20 0.9300 . ?
C20 C21 1.383(7) . ?
C21 H21 0.9300 . ?
C5 H5 0.9300 . ?
C5 C4 1.382(10) . ?
C5 C6 1.369(10) . ?
C4 H4 0.9300 . ?
C28 H28A 0.9600 . ?
C28 H28B 0.9600 . ?
C28 H28C 0.9600 . ?
C27 H27A 0.9600 . ?
C27 H27B 0.9600 . ?
C27 H27C 0.9600 . ?
C6 H6 0.9300 . ?
C26 H26A 0.9600 . ?
C26 H26B 0.9600 . ?
C26 H26C 0.9600 . ?

loop_
_geom_torsion_atom_site_label_1
_geom_torsion_atom_site_label_2
_geom_torsion_atom_site_label_3
_geom_torsion_atom_site_label_4
_geom_torsion
_geom_torsion_site_symmetry_1
_geom_torsion_site_symmetry_2
_geom_torsion_site_symmetry_3
_geom_torsion_site_symmetry_4
_geom_torsion_publ_flag
O1 C17 C16 C18 -179.9(6) . . . . ?
O1 C17 C16 C1 -11.0(9) . . . . ?
N1 C8 C7 C6 178.3(5) . . . . ?
N1 C8 C3 N2 1.0(5) . . . . ?
N1 C8 C3 C4 -178.9(4) . . . . ?
N3 C10 C15 N4 0.4(5) . . . . ?
N3 C10 C15 C14 -178.6(4) . . . . ?
N3 C10 C11 C12 177.8(4) . . . . ?
F1 C22 C23 C24 -179.5(5) . . . . ?
F1 C22 C21 C20 179.5(5) . . . . ?
N5 C17 C16 C18 -0.3(3) . . . . ?
N5 C17 C16 C1 168.6(5) . . . . ?
N4 C15 C14 C13 -177.2(5) . . . . ?
C10 N3 C9 N4 -1.4(5) . . . . ?
C10 N3 C1 N1 58.1(5) . . . . ?
C10 N3 C1 C16 -119.6(5) . . . . ?
C10 C15 C14 C13 1.5(7) . . . . ?
C10 C11 C12 C13 -1.6(7) . . . . ?
N2 C3 C4 C5 -179.1(5) . . . . ?
C19 C24 C23 C22 -0.3(8) . . . . ?
C19 C20 C21 C22 0.3(9) . . . . ?
C15 N4 C9 N3 1.5(5) . . . . ?
C15 C10 C11 C12 1.3(6) . . . . ?
C15 C14 C13 C12 -1.8(8) . . . . ?
C24 C19 C18 N5 121.5(5) . . . . ?
C24 C19 C18 C16 -140.0(4) . . . . ?
C24 C19 C20 C21 -0.3(8) . . . . ?
C9 N3 C10 C15 0.5(4) . . . . ?
C9 N3 C10 C11 -176.4(4) . . . . ?
C9 N3 C1 N1 -136.8(4) . . . . ?
C9 N3 C1 C16 45.5(6) . . . . ?
C9 N4 C15 C10 -1.1(5) . . . . ?
C9 N4 C15 C14 177.7(5) . . . . ?
C8 N1 C1 N3 42.5(6) . . . . ?
C8 N1 C1 C16 -139.9(5) . . . . ?
C8 N1 C2 N2 1.0(5) . . . . ?
C8 C7 C6 C5 -0.5(9) . . . . ?
C8 C3 C4 C5 0.7(8) . . . . ?
C17 N5 C18 C19 119.1(4) . . . . ?
C17 N5 C18 C16 -0.3(3) . . . . ?
C17 N5 C25 C28 167.6(5) . . . . ?
C17 N5 C25 C27 -70.9(6) . . . . ?
C17 N5 C25 C26 49.3(7) . . . . ?
C17 C16 C18 N5 0.3(3) . . . . ?
C17 C16 C18 C19 -116.5(4) . . . . ?
C17 C16 C1 N1 -167.6(4) . . . . ?
C17 C16 C1 N3 9.8(7) . . . . ?
C18 N5 C17 O1 180.0(5) . . . . ?
C18 N5 C17 C16 0.3(3) . . . . ?
C18 N5 C25 C28 15.5(7) . . . . ?
C18 N5 C25 C27 137.0(5) . . . . ?
C18 N5 C25 C26 -102.8(5) . . . . ?
C18 C19 C24 C23 -177.9(4) . . . . ?
C18 C19 C20 C21 177.9(5) . . . . ?
C18 C16 C1 N1 -4.0(8) . . . . ?
C18 C16 C1 N3 173.5(4) . . . . ?
C1 N1 C8 C7 2.3(8) . . . . ?
C1 N1 C8 C3 -179.3(4) . . . . ?
C1 N1 C2 N2 179.2(4) . . . . ?
C1 N3 C10 C15 168.2(4) . . . . ?
C1 N3 C10 C11 -8.8(7) . . . . ?
C1 N3 C9 N4 -168.9(4) . . . . ?
C1 C16 C18 N5 -167.9(6) . . . . ?
C1 C16 C18 C19 75.3(7) . . . . ?
C2 N1 C8 C7 -179.5(5) . . . . ?
C2 N1 C8 C3 -1.1(5) . . . . ?
C2 N1 C1 N3 -135.3(4) . . . . ?
C2 N1 C1 C16 42.3(7) . . . . ?
C2 N2 C3 C8 -0.4(6) . . . . ?
C2 N2 C3 C4 179.4(5) . . . . ?
C7 C8 C3 N2 179.6(4) . . . . ?
C7 C8 C3 C4 -0.3(7) . . . . ?
C3 N2 C2 N1 -0.3(6) . . . . ?
C3 C8 C7 C6 0.2(7) . . . . ?
C14 C13 C12 C11 1.9(8) . . . . ?
C11 C10 C15 N4 177.6(4) . . . . ?
C11 C10 C15 C14 -1.3(7) . . . . ?
C23 C22 C21 C20 -0.2(9) . . . . ?
C25 N5 C17 O1 20.7(8) . . . . ?
C25 N5 C17 C16 -158.9(5) . . . . ?
C25 N5 C18 C19 -82.1(6) . . . . ?
C25 N5 C18 C16 158.5(4) . . . . ?
C20 C19 C24 C23 0.4(7) . . . . ?
C20 C19 C18 N5 -56.8(6) . . . . ?
C20 C19 C18 C16 41.8(6) . . . . ?
C21 C22 C23 C24 0.2(9) . . . . ?
C4 C5 C6 C7 1.0(10) . . . . ?
C6 C5 C4 C3 -1.1(9) . . . . ?
